data_1562264
loop_
_publ_author_name
'Chen, Mao-Long'
'Shi, Yan-Ru'
'Yang, Yu-Chen'
'Zhou, Zhao-Hui'

_publ_section_title
;
 Acidic 1,3-propanediaminetetraacetato lanthanides with luminescent and
 catalytic ester hydrolysis properties
;
_journal_name_full 'Journal of Solid State Chemistry'
_journal_page_first 265
_journal_page_last 273
_journal_paper_doi 10.1016/j.jssc.2014.07.037
_journal_volume 219
_journal_year 2014
_chemical_formula_moiety 'C11 H17 Eu N2 O9, H2 O, 2.4(O1.25)'
_chemical_formula_sum 'C11 H19 Eu N2 O13'
_chemical_formula_weight 539.24
_space_group_crystal_system triclinic
_space_group_IT_number 2
_space_group_name_Hall '-P 1'
_space_group_name_H-M_alt 'P -1'
_atom_sites_solution_hydrogens geom
_atom_sites_solution_primary direct
_atom_sites_solution_secondary difmap
_cell_angle_alpha 90.815(7)
_cell_angle_beta 91.306(7)
_cell_angle_gamma 99.184(8)
_cell_formula_units_Z 2
_cell_length_a 6.5022(6)
_cell_length_b 10.7067(11)
_cell_length_c 12.7237(9)
_cell_measurement_temperature 173(2)
_cell_volume 874.06(14)
_computing_molecular_graphics
;
O. V. Dolomanov, L. J. Bourhis, R. J. Gildea, J. A. K. Howard and H. Puschmann,
OLEX2: a complete structure solution, refinement and analysis program.
J. Appl. Cryst. (2009). 42, 339-341.
;
_computing_publication_material
;
O. V. Dolomanov, L. J. Bourhis, R. J. Gildea, J. A. K. Howard and H. Puschmann,
OLEX2: a complete structure solution, refinement and analysis program.
J. Appl. Cryst. (2009). 42, 339-341.
;
_computing_structure_refinement
;
XL, G.M. Sheldrick, Acta Cryst.
(2008). A64, 112-122
;
_computing_structure_solution
;
XS, G.M. Sheldrick, Acta Cryst.
(2008). A64, 112-122
;
_diffrn_ambient_temperature 173.15
_diffrn_measured_fraction_theta_full 0.975
_diffrn_measured_fraction_theta_max 0.975
_diffrn_radiation_monochromator graphite
_diffrn_radiation_type 'MO K\a'
_diffrn_radiation_wavelength 0.71073
_diffrn_reflns_av_R_equivalents 0.0518
_diffrn_reflns_av_unetI/netI 0.0952
_diffrn_reflns_limit_h_max 4
_diffrn_reflns_limit_h_min -8
_diffrn_reflns_limit_k_max 13
_diffrn_reflns_limit_k_min -12
_diffrn_reflns_limit_l_max 15
_diffrn_reflns_limit_l_min -16
_diffrn_reflns_number 6075
_diffrn_reflns_theta_full 27.00
_diffrn_reflns_theta_max 27.00
_diffrn_reflns_theta_min 3.20
_diffrn_source 'fine-focus sealed tube'
_diffrn_source_current n/a
_diffrn_source_voltage n/a
_exptl_absorpt_coefficient_mu 3.661
_exptl_absorpt_correction_T_max 0.8981
_exptl_absorpt_correction_T_min 0.5280
_exptl_crystal_density_diffrn 2.049
_exptl_crystal_density_method 'not measured'
_exptl_crystal_F_000 532
_exptl_crystal_size_max 0.20
_exptl_crystal_size_mid 0.05
_exptl_crystal_size_min 0.03
_refine_diff_density_max 1.080
_refine_diff_density_min -1.420
_refine_diff_density_rms 0.223
_refine_ls_extinction_method none
_refine_ls_goodness_of_fit_ref 1.045
_refine_ls_hydrogen_treatment mixed
_refine_ls_matrix_type full
_refine_ls_number_parameters 266
_refine_ls_number_reflns 3724
_refine_ls_number_restraints 6
_refine_ls_restrained_S_all 1.044
_refine_ls_R_factor_all 0.0581
_refine_ls_R_factor_gt 0.0479
_refine_ls_shift/su_max 0.001
_refine_ls_shift/su_mean 0.000
_refine_ls_structure_factor_coef Fsqd
_refine_ls_weighting_details 'calc w=1/[\s^2^(Fo^2^)+(0.0205P)^2^+0.6576P] where P=(Fo^2^+2Fc^2^)/3'
_refine_ls_weighting_scheme calc
_refine_ls_wR_factor_gt 0.0860
_refine_ls_wR_factor_ref 0.0909
_reflns_number_gt 3292
_reflns_number_total 3724
_reflns_threshold_expression >2sigma(I)
_cod_data_source_file JSSC-2014-219-265.cif
_cod_data_source_block 20
_cod_database_code 1562264

loop_
_space_group_symop_id
_space_group_symop_operation_xyz
1 'x, y, z'
2 '-x, -y, -z'

loop_
_atom_site_label
_atom_site_type_symbol
_atom_site_fract_x
_atom_site_fract_y
_atom_site_fract_z
_atom_site_U_iso_or_equiv
_atom_site_adp_type
_atom_site_occupancy
_atom_site_symmetry_multiplicity
_atom_site_calc_flag
_atom_site_refinement_flags
_atom_site_disorder_assembly
_atom_site_disorder_group
Eu1 Eu 0.56523(5) 0.87645(3) 0.62956(3) 0.00693(10) Uani 1 1 d . . .
O2 O 0.6437(7) 0.6706(4) 0.6446(3) 0.0137(10) Uani 1 1 d . . .
N3 N 0.3642(8) 0.7773(5) 0.7992(4) 0.0094(12) Uani 1 1 d . . .
O5 O 0.6208(7) 1.0858(4) 0.5706(3) 0.0134(10) Uani 1 1 d . . .
N6 N 0.8961(8) 0.3985(5) 0.6492(4) 0.0123(12) Uani 1 1 d . . .
H6 H 0.9410 0.4158 0.5813 0.015 Uiso 1 1 calc R . .
O7 O 0.9006(7) 0.8976(5) 0.7150(3) 0.0154(11) Uani 1 1 d . . .
O1 O 1.2113(7) 0.9136(5) 0.6408(3) 0.0146(11) Uani 1 1 d . . .
O3 O 0.8227(7) 0.5910(5) 0.5183(4) 0.0190(11) Uani 1 1 d . . .
O4 O 0.6602(7) 1.2714(4) 0.4945(3) 0.0145(10) Uani 1 1 d . . .
O6 O 0.7347(7) 1.0037(5) 0.9481(4) 0.0205(12) Uani 1 1 d . . .
O8 O 0.5839(7) 1.0103(4) 0.7884(3) 0.0126(10) Uani 1 1 d . . .
O9 O 0.9106(8) 0.8309(5) 1.0709(4) 0.0268(13) Uani 1 1 d G . .
H9A H 1.0058 0.8957 1.0864 0.040 Uiso 1 1 d G . .
H9B H 0.8921 0.7668 1.0270 0.040 Uiso 1 1 d G . .
C5 C 0.7298(9) 0.5863(6) 0.6024(5) 0.0096(14) Uani 1 1 d . . .
C6 C 0.1791(9) 0.8414(6) 0.8169(5) 0.0097(14) Uani 1 1 d . . .
H6A H 0.2206 0.9151 0.8650 0.012 Uiso 1 1 calc R . .
H6B H 0.0701 0.7820 0.8515 0.012 Uiso 1 1 calc R . .
C7 C 1.0766(10) 0.4483(6) 0.7233(5) 0.0126(14) Uani 1 1 d . . .
H7A H 1.0373 0.4256 0.7962 0.015 Uiso 1 1 calc R . .
H7B H 1.1974 0.4068 0.7058 0.015 Uiso 1 1 calc R . .
C8 C 0.3004(10) 0.6381(6) 0.8030(5) 0.0107(14) Uani 1 1 d . . .
H8A H 0.2421 0.6154 0.8726 0.013 Uiso 1 1 calc R . .
H8B H 0.4246 0.5965 0.7945 0.013 Uiso 1 1 calc R . .
C9 C 0.6979(10) 1.2015(6) 0.5679(5) 0.0112(14) Uani 1 1 d . . .
C10 C 0.5243(10) 0.8177(6) 0.8834(5) 0.0113(14) Uani 1 1 d . . .
H10A H 0.6348 0.7641 0.8796 0.014 Uiso 1 1 calc R . .
H10B H 0.4593 0.8055 0.9529 0.014 Uiso 1 1 calc R . .
C11 C 0.1399(10) 0.5895(6) 0.7181(5) 0.0122(14) Uani 1 1 d . . .
H11A H 0.0155 0.6310 0.7264 0.015 Uiso 1 1 calc R . .
H11B H 0.1981 0.6116 0.6483 0.015 Uiso 1 1 calc R . .
C12 C 0.7142(10) 0.4651(6) 0.6654(5) 0.0131(15) Uani 1 1 d . . .
H12A H 0.7061 0.4861 0.7411 0.016 Uiso 1 1 calc R . .
H12B H 0.5845 0.4078 0.6441 0.016 Uiso 1 1 calc R . .
C13 C 0.8431(10) 0.2580(6) 0.6568(5) 0.0133(14) Uani 1 1 d U . .
H13A H 0.7763 0.2365 0.7247 0.016 Uiso 1 1 calc R . .
H13B H 0.9728 0.2206 0.6551 0.016 Uiso 1 1 calc R . .
C14 C 0.6198(10) 0.9541(7) 0.8727(5) 0.0121(14) Uani 1 1 d . . .
C15 C 1.0885(10) 0.8861(6) 0.7156(5) 0.0119(14) Uani 1 1 d . . .
O16 O 0.8206(9) 0.8748(7) 0.4921(4) 0.055(2) Uani 1 1 d . . .
H16A H 0.8167 0.7970 0.4673 0.082 Uiso 1 1 d R . .
H16B H 0.7921 0.9236 0.4402 0.082 Uiso 1 1 d R . .
O10 O 0.3327(19) 1.1990(13) 0.7462(9) 0.057(3) Uani 0.75 1 d P . .
O11 O 0.411(3) 1.2276(19) 0.7962(13) 0.051(5) Uani 0.50 1 d P . .
O12 O 0.8217(18) 0.5822(13) 0.9624(10) 0.057(3) Uani 0.75 1 d P . .
O13 O 0.924(2) 0.586(2) 0.9883(15) 0.045(5) Uani 0.50 1 d P . .
O14 O 0.5627(16) 0.4273(12) 0.9277(9) 0.037(3) Uani 0.50 1 d P . .

loop_
_atom_site_aniso_label
_atom_site_aniso_U_11
_atom_site_aniso_U_22
_atom_site_aniso_U_33
_atom_site_aniso_U_23
_atom_site_aniso_U_13
_atom_site_aniso_U_12
Eu1 0.00625(17) 0.00534(17) 0.00941(17) 0.00044(12) 0.00056(11) 0.00153(12)
O2 0.016(2) 0.014(3) 0.013(2) 0.002(2) 0.0028(19) 0.007(2)
N3 0.005(3) 0.012(3) 0.010(3) 0.003(2) -0.003(2) 0.000(2)
O5 0.017(3) 0.006(2) 0.015(2) 0.002(2) 0.0022(19) -0.003(2)
N6 0.013(3) 0.008(3) 0.015(3) 0.004(2) -0.004(2) 0.000(2)
O7 0.007(2) 0.021(3) 0.018(3) 0.001(2) -0.0002(19) 0.002(2)
O1 0.015(2) 0.022(3) 0.008(2) 0.003(2) 0.0022(19) 0.008(2)
O3 0.021(3) 0.024(3) 0.014(2) 0.002(2) 0.003(2) 0.008(2)
O4 0.021(3) 0.010(3) 0.011(2) 0.003(2) -0.0070(19) 0.000(2)
O6 0.020(3) 0.022(3) 0.017(3) -0.004(2) -0.006(2) -0.007(2)
O8 0.015(2) 0.012(3) 0.011(2) 0.0003(19) 0.0044(19) 0.002(2)
O9 0.018(3) 0.020(3) 0.039(3) -0.005(3) 0.001(2) -0.006(2)
C5 0.005(3) 0.005(3) 0.018(4) 0.000(3) -0.006(3) 0.002(3)
C6 0.004(3) 0.012(3) 0.013(3) -0.001(3) 0.004(2) 0.001(3)
C7 0.013(3) 0.013(4) 0.013(3) -0.002(3) -0.008(3) 0.004(3)
C8 0.015(3) 0.003(3) 0.012(3) 0.002(3) 0.001(3) -0.002(3)
C9 0.009(3) 0.010(3) 0.013(3) -0.001(3) 0.002(3) -0.002(3)
C10 0.009(3) 0.012(4) 0.013(3) 0.000(3) -0.004(3) 0.003(3)
C11 0.012(3) 0.014(4) 0.008(3) 0.000(3) -0.006(3) -0.005(3)
C12 0.011(3) 0.013(4) 0.017(4) 0.001(3) 0.003(3) 0.006(3)
C13 0.0140(17) 0.0122(17) 0.0137(17) 0.0006(10) -0.0003(10) 0.0025(10)
C14 0.007(3) 0.017(4) 0.013(3) -0.003(3) 0.000(3) 0.002(3)
C15 0.008(3) 0.006(3) 0.020(4) 0.001(3) 0.000(3) -0.003(3)
O16 0.047(4) 0.105(6) 0.029(3) 0.041(4) 0.025(3) 0.060(4)
O10 0.058(8) 0.052(8) 0.065(9) 0.021(7) 0.009(6) 0.021(7)
O11 0.055(12) 0.055(11) 0.045(11) 0.010(9) 0.000(8) 0.017(9)
O12 0.067(9) 0.054(7) 0.051(8) 0.011(6) 0.000(7) 0.015(8)
O13 0.027(9) 0.055(10) 0.048(10) 0.013(8) -0.006(7) -0.006(9)
O14 0.027(6) 0.044(8) 0.039(7) 0.006(6) 0.007(5) 0.002(6)

loop_
_atom_type_symbol
_atom_type_description
_atom_type_scat_dispersion_real
_atom_type_scat_dispersion_imag
_atom_type_scat_source
C C 0.0033 0.0016 'International Tables Vol C Tables 4.2.6.8 and 6.1.1.4'
H H 0.0000 0.0000 'International Tables Vol C Tables 4.2.6.8 and 6.1.1.4'
Eu Eu -0.1578 3.6682 'International Tables Vol C Tables 4.2.6.8 and 6.1.1.4'
N N 0.0061 0.0033 'International Tables Vol C Tables 4.2.6.8 and 6.1.1.4'
O O 0.0106 0.0060 'International Tables Vol C Tables 4.2.6.8 and 6.1.1.4'

loop_
_geom_angle_atom_site_label_1
_geom_angle_atom_site_label_2
_geom_angle_atom_site_label_3
_geom_angle
_geom_angle_site_symmetry_1
_geom_angle_site_symmetry_3
O2 Eu1 Eu1 136.23(11) . 2_676
O2 Eu1 N3 73.79(16) . .
O2 Eu1 O5 111.89(15) . 2_676
O2 Eu1 O7 73.65(16) . .
O2 Eu1 O1 120.35(16) . 1_455
O2 Eu1 O4 69.74(15) . 2_676
O2 Eu1 O8 118.49(15) . .
O2 Eu1 C9 90.73(17) . 2_676
O2 Eu1 C14 97.23(17) . .
O2 Eu1 O16 79.0(2) . .
N3 Eu1 Eu1 136.43(11) . 2_676
N3 Eu1 O5 126.14(14) . 2_676
N3 Eu1 C9 109.79(16) . 2_676
N3 Eu1 C14 48.75(16) . .
O5 Eu1 Eu1 28.79(9) 2_676 2_676
O5 Eu1 Eu1 35.83(11) . 2_676
O5 Eu1 O2 154.39(15) . .
O5 Eu1 N3 129.98(16) . .
O5 Eu1 O5 64.62(17) . 2_676
O5 Eu1 O7 93.23(16) . .
O5 Eu1 O1 82.75(16) . 1_455
O5 Eu1 O4 112.63(15) . 2_676
O5 Eu1 O8 74.39(15) . .
O5 Eu1 C9 24.46(15) 2_676 2_676
O5 Eu1 C9 89.03(17) . 2_676
O5 Eu1 C14 94.69(17) . .
O5 Eu1 C14 147.90(16) 2_676 .
O5 Eu1 O16 76.1(2) . .
O7 Eu1 Eu1 121.90(11) . 2_676
O7 Eu1 N3 93.51(15) . .
O7 Eu1 O5 140.28(13) . 2_676
O7 Eu1 O1 146.34(16) . 1_455
O7 Eu1 O4 139.29(16) . 2_676
O7 Eu1 O8 68.46(16) . .
O7 Eu1 C9 147.30(17) . 2_676
O7 Eu1 C14 59.78(16) . .
O7 Eu1 O16 72.92(18) . .
O1 Eu1 Eu1 71.28(10) 1_455 2_676
O1 Eu1 N3 65.39(15) 1_455 .
O1 Eu1 O5 66.95(13) 1_455 2_676
O1 Eu1 O4 70.91(16) 1_455 2_676
O1 Eu1 O8 78.33(15) 1_455 .
O1 Eu1 C9 66.29(16) 1_455 2_676
O1 Eu1 C14 87.14(16) 1_455 .
O1 Eu1 O16 136.80(16) 1_455 .
O4 Eu1 Eu1 76.82(10) 2_676 2_676
O4 Eu1 N3 92.89(15) 2_676 .
O4 Eu1 O5 48.05(13) 2_676 2_676
O4 Eu1 C9 23.60(15) 2_676 2_676
O4 Eu1 C14 141.52(15) 2_676 .
O8 Eu1 Eu1 104.99(11) . 2_676
O8 Eu1 N3 62.52(15) . .
O8 Eu1 O5 128.36(14) . 2_676
O8 Eu1 O4 146.86(15) . 2_676
O8 Eu1 C9 142.61(17) . 2_676
O8 Eu1 C14 21.34(16) . .
C9 Eu1 Eu1 53.22(12) 2_676 2_676
C9 Eu1 C14 152.51(16) 2_676 .
C14 Eu1 Eu1 126.34(13) . 2_676
O16 Eu1 Eu1 69.53(14) . 2_676
O16 Eu1 N3 152.1(2) . .
O16 Eu1 O5 69.98(16) . 2_676
O16 Eu1 O4 83.1(2) . 2_676
O16 Eu1 O8 129.1(2) . .
O16 Eu1 C9 76.0(2) . 2_676
O16 Eu1 C14 131.3(2) . .
C5 O2 Eu1 145.4(4) . .
C6 N3 Eu1 109.1(3) . .
C8 N3 Eu1 118.7(4) . .
C8 N3 C6 109.6(5) . .
C8 N3 C10 109.0(5) . .
C10 N3 Eu1 100.7(3) . .
C10 N3 C6 109.2(5) . .
Eu1 O5 Eu1 115.38(17) . 2_676
C9 O5 Eu1 85.9(4) . 2_676
C9 O5 Eu1 158.4(4) . .
C12 N6 C7 111.8(5) . .
C12 N6 C13 113.3(5) . .
C13 N6 C7 110.2(5) . .
C15 O7 Eu1 151.3(5) . .
C15 O1 Eu1 127.4(4) . 1_655
C9 O4 Eu1 103.3(4) . 2_676
C14 O8 Eu1 114.1(4) . .
O2 C5 C12 113.8(5) . .
O3 C5 O2 128.1(6) . .
O3 C5 C12 118.1(6) . .
N3 C6 C15 112.8(5) . 1_455
C11 C7 N6 112.7(5) 1_655 .
N3 C8 C11 112.1(5) . .
O5 C9 Eu1 69.7(4) . 2_676
O5 C9 C13 118.8(6) . 1_565
O4 C9 Eu1 53.1(3) . 2_676
O4 C9 O5 122.7(6) . .
O4 C9 C13 118.5(6) . 1_565
C13 C9 Eu1 171.1(4) 1_565 2_676
N3 C10 C14 111.4(5) . .
C7 C11 C8 111.3(5) 1_455 .
N6 C12 C5 112.1(5) . .
N6 C13 C9 111.7(5) . 1_545
O6 C14 Eu1 149.2(5) . .
O6 C14 O8 124.7(6) . .
O6 C14 C10 116.8(6) . .
O8 C14 Eu1 44.5(3) . .
O8 C14 C10 118.5(6) . .
C10 C14 Eu1 81.0(4) . .
O7 C15 O1 125.4(6) . .
O7 C15 C6 117.0(5) . 1_655
O1 C15 C6 117.5(5) . 1_655

loop_
_geom_bond_atom_site_label_1
_geom_bond_atom_site_label_2
_geom_bond_distance
_geom_bond_site_symmetry_2
Eu1 Eu1 4.4075(7) 2_676
Eu1 O2 2.350(5) .
Eu1 N3 2.692(5) .
Eu1 O5 2.856(4) 2_676
Eu1 O5 2.349(4) .
Eu1 O7 2.391(4) .
Eu1 O1 2.404(4) 1_455
Eu1 O4 2.495(5) 2_676
Eu1 O8 2.451(5) .
Eu1 C9 3.038(7) 2_676
Eu1 C14 3.190(7) .
Eu1 O16 2.441(5) .
O2 C5 1.256(8) .
N3 C6 1.498(8) .
N3 C8 1.483(8) .
N3 C10 1.486(8) .
O5 Eu1 2.856(4) 2_676
O5 C9 1.261(8) .
N6 C7 1.512(8) .
N6 C12 1.492(8) .
N6 C13 1.494(8) .
O7 C15 1.247(7) .
O1 Eu1 2.404(4) 1_655
O1 C15 1.264(7) .
O3 C5 1.238(7) .
O4 Eu1 2.495(4) 2_676
O4 C9 1.250(7) .
O6 C14 1.259(8) .
O8 C14 1.272(7) .
C5 C12 1.526(9) .
C6 C15 1.519(9) 1_455
C7 C11 1.505(9) 1_655
C8 C11 1.512(8) .
C9 Eu1 3.038(7) 2_676
C9 C13 1.511(9) 1_565
C10 C14 1.503(9) .
C11 C7 1.505(9) 1_455
C13 C9 1.511(9) 1_545
C15 C6 1.519(9) 1_655
O10 O11 0.830(16) .
O12 O13 0.733(14) .
